data_4347164
loop_
_publ_author_name
'G\'omez, Manuel'
'Hern\'andez-Prieto, Cristina'
'Mart\'in, Avelino'
'Mena, Miguel'
'Santamar\'ia, Cristina'

_publ_section_title
;
 Systematic Approach for the Construction of Niobium and Tantalum Sulfide
 Clusters.
;
_journal_issue 8
_journal_name_full 'Inorganic chemistry'
_journal_page_first 3815
_journal_page_last 3821
_journal_paper_doi 10.1021/acs.inorgchem.5b02816
_journal_volume 55
_journal_year 2016
_chemical_formula_moiety 'C52 H56 Cl4 N8 S4 Ta4, 4 (C7H8)'
_chemical_formula_sum 'C80 H88 Cl4 N8 S4 Ta4'
_chemical_formula_weight 2155.42
_space_group_IT_number 2
_space_group_name_Hall '-P 1'
_space_group_name_H-M_alt 'P -1'
_symmetry_cell_setting triclinic
_symmetry_Int_Tables_number 2
_symmetry_space_group_name_Hall '-P 1'
_symmetry_space_group_name_H-M 'P -1'
_atom_sites_solution_hydrogens geom
_atom_sites_solution_primary direct
_atom_sites_solution_secondary difmap
_cell_angle_alpha 96.721(8)
_cell_angle_beta 116.837(8)
_cell_angle_gamma 114.456(8)
_cell_formula_units_Z 2
_cell_length_a 17.314(2)
_cell_length_b 17.8290(18)
_cell_length_c 18.0574(18)
_cell_measurement_reflns_used 66
_cell_measurement_temperature 200(2)
_cell_measurement_theta_max 20
_cell_measurement_theta_min 3
_cell_measurement_wavelength 0.71073
_cell_volume 4198.6(10)
_computing_cell_refinement 'Dirax/lsq (Duisenberg & Schreurs, 1989-2000)'
_computing_data_collection 'Collect (Bruker AXS BV, 1997-2004)'
_computing_data_reduction 'EvalCCD (Duisenberg & Schreurs 1990-2000)'
_computing_molecular_graphics 'DIAMOND (Brandenburg, 2006)'
_computing_publication_material 'WinGX publication routines (Farrugia, 2012)'
_computing_structure_refinement 'SHELXL-2014/7 (Sheldrick, 2014)'
_computing_structure_solution 'SHELXS-2013/1 (Sheldrick, 2008)'
_diffrn_ambient_temperature 200(2)
_diffrn_detector 'CCD plate'
_diffrn_detector_area_resol_mean 9
_diffrn_measured_fraction_theta_full 0.997
_diffrn_measured_fraction_theta_max 0.997
_diffrn_measurement_device '95mm CCD camera on \k-goniostat'
_diffrn_measurement_device_type KappaCCD
_diffrn_measurement_method 'CCD rotation images, thick slices'
_diffrn_orient_matrix_UB_11 0.01
_diffrn_orient_matrix_UB_12 0
_diffrn_orient_matrix_UB_13 0
_diffrn_orient_matrix_UB_21 0
_diffrn_orient_matrix_UB_22 0.01
_diffrn_orient_matrix_UB_23 0
_diffrn_orient_matrix_UB_31 0
_diffrn_orient_matrix_UB_32 0
_diffrn_orient_matrix_UB_33 0.01
_diffrn_radiation_monochromator 'horizonally mounted graphite crystal'
_diffrn_radiation_probe x-ray
_diffrn_radiation_type MoK\a
_diffrn_radiation_wavelength 0.71073
_diffrn_reflns_av_R_equivalents 0.1543
_diffrn_reflns_av_unetI/netI 0.0917
_diffrn_reflns_Laue_measured_fraction_full 0.997
_diffrn_reflns_Laue_measured_fraction_max 0.997
_diffrn_reflns_limit_h_max 20
_diffrn_reflns_limit_h_min -20
_diffrn_reflns_limit_k_max 21
_diffrn_reflns_limit_k_min -21
_diffrn_reflns_limit_l_max 21
_diffrn_reflns_limit_l_min -21
_diffrn_reflns_number 78976
_diffrn_reflns_point_group_measured_fraction_full 0.997
_diffrn_reflns_point_group_measured_fraction_max 0.997
_diffrn_reflns_reduction_process
;
        Scaled and merged with Sortav
        R.H. Blessing, (1987) Cryst. Rev. 1, 3-58
        R.H. Blessing, (1989) J. Appl. Cryst. 22, 396-397
;
_diffrn_reflns_theta_full 25
_diffrn_reflns_theta_max 25.242
_diffrn_reflns_theta_min 3.039
_diffrn_source 'Enraf Nonius FR590'
_diffrn_standards_number 0
_exptl_absorpt_coefficient_mu 5.467
_exptl_absorpt_correction_T_max 0.569
_exptl_absorpt_correction_T_min 0.474
_exptl_absorpt_correction_type multi-scan
_exptl_absorpt_process_details
;
 R.H. Blessing, Acta Cryst. (1995), A51, 33-38
;
_exptl_crystal_colour 'pale yellow'
_exptl_crystal_density_diffrn 1.705
_exptl_crystal_density_method 'not measured'
_exptl_crystal_description prism
_exptl_crystal_F_000 2096
_exptl_crystal_size_max 0.25
_exptl_crystal_size_mid 0.15
_exptl_crystal_size_min 0.1
_refine_diff_density_max 2.555
_refine_diff_density_min -1.934
_refine_diff_density_rms 0.288
_refine_ls_extinction_method none
_refine_ls_goodness_of_fit_ref 1.145
_refine_ls_hydrogen_treatment constr
_refine_ls_matrix_type full
_refine_ls_number_constraints 0
_refine_ls_number_parameters 813
_refine_ls_number_reflns 15159
_refine_ls_number_restraints 261
_refine_ls_restrained_S_all 1.137
_refine_ls_R_factor_all 0.1379
_refine_ls_R_factor_gt 0.0791
_refine_ls_shift/su_max 0.001
_refine_ls_shift/su_mean 0
_refine_ls_structure_factor_coef Fsqd
_refine_ls_weighting_details 'w=1/[\s^2^(Fo^2^)+(0.0001P)^2^+198.5583P] where P=(Fo^2^+2Fc^2^)/3'
_refine_ls_weighting_scheme calc
_refine_ls_wR_factor_gt 0.1564
_refine_ls_wR_factor_ref 0.1868
_reflns_Friedel_coverage 0
_reflns_number_gt 9929
_reflns_number_total 15159
_reflns_threshold_expression 'I > 2\s(I)'
_cod_data_source_file ic5b02816_si_001.cif
_cod_data_source_block 8
_cod_original_cell_volume 4198.6(9)
_cod_database_code 4347164

loop_
_symmetry_equiv_pos_as_xyz
'x, y, z'
'-x, -y, -z'

loop_
_atom_site_label
_atom_site_type_symbol
_atom_site_fract_x
_atom_site_fract_y
_atom_site_fract_z
_atom_site_U_iso_or_equiv
_atom_site_adp_type
_atom_site_occupancy
_atom_site_site_symmetry_order
_atom_site_calc_flag
_atom_site_refinement_flags_posn
_atom_site_refinement_flags_adp
C11 C 1.2874(8) 1.0949(7) 1.2649(8) 0.037(4) Uani 1 1 d G U
C12 C 1.3174(9) 1.1742(8) 1.3234(8) 0.044(5) Uani 1 1 d G U
C13 C 1.4011(9) 1.2532(7) 1.3435(8) 0.046(5) Uani 1 1 d G U
H13 H 1.4216 1.3074 1.3835 0.056 Uiso 1 1 calc R U
C14 C 1.4547(8) 1.2529(7) 1.3050(10) 0.063(7) Uani 1 1 d G U
H14 H 1.5119 1.3069 1.3186 0.076 Uiso 1 1 calc R U
C15 C 1.4247(9) 1.1736(9) 1.2464(9) 0.056(6) Uani 1 1 d G U
H15 H 1.4613 1.1734 1.2201 0.067 Uiso 1 1 calc R U
C16 C 1.3410(9) 1.0946(7) 1.2264(8) 0.043(5) Uani 1 1 d G U
C17 C 1.2630(16) 1.1764(13) 1.3681(13) 0.043(5) Uani 1 1 d . .
H17A H 1.2254 1.1171 1.3673 0.065 Uiso 1 1 calc R U
H17B H 1.2153 1.1948 1.336 0.065 Uiso 1 1 calc R U
H17C H 1.3128 1.2188 1.4301 0.065 Uiso 1 1 calc R U
C18 C 1.3162(15) 1.0103(15) 1.1622(13) 0.050(6) Uani 1 1 d . .
H18A H 1.278 1.0058 1.1003 0.075 Uiso 1 1 calc R U
H18B H 1.2751 0.9576 1.1692 0.075 Uiso 1 1 calc R U
H18C H 1.3797 1.0141 1.1763 0.075 Uiso 1 1 calc R U
C21 C 0.8614(8) 0.6652(9) 0.9223(6) 0.035(4) Uani 1 1 d G U
C22 C 0.9142(7) 0.6897(9) 0.8813(8) 0.044(5) Uani 1 1 d G U
C23 C 0.8634(10) 0.6820(9) 0.7927(8) 0.053(5) Uani 1 1 d G U
H23 H 0.8995 0.6987 0.7647 0.064 Uiso 1 1 calc R U
C24 C 0.7596(10) 0.6498(10) 0.7450(6) 0.060(6) Uani 1 1 d G U
H24 H 0.7248 0.6445 0.6844 0.073 Uiso 1 1 calc R U
C25 C 0.7067(7) 0.6253(9) 0.7859(7) 0.047(5) Uani 1 1 d G U
H25 H 0.6358 0.6033 0.7533 0.057 Uiso 1 1 calc R U
C26 C 0.7576(8) 0.6330(8) 0.8746(7) 0.039(5) Uani 1 1 d G U
C27 C 1.0274(17) 0.7268(15) 0.9309(16) 0.053(6) Uani 1 1 d . .
H27A H 1.0565 0.767 0.9056 0.08 Uiso 1 1 calc R U
H27B H 1.0393 0.6779 0.9248 0.08 Uiso 1 1 calc R U
H27C H 1.0598 0.7595 0.9943 0.08 Uiso 1 1 calc R U
C28 C 0.6986(15) 0.6080(16) 0.9176(14) 0.056(6) Uani 1 1 d . .
H28A H 0.7319 0.658 0.9725 0.084 Uiso 1 1 calc R U
H28B H 0.6964 0.5562 0.9322 0.084 Uiso 1 1 calc R U
H28C H 0.6291 0.5935 0.876 0.084 Uiso 1 1 calc R U
C31 C 0.7585(8) 0.5787(7) 1.2539(9) 0.040(5) Uani 1 1 d G U
C32 C 0.7708(10) 0.5373(9) 1.3154(8) 0.060(6) Uani 1 1 d G U
C33 C 0.6903(13) 0.4555(9) 1.2950(10) 0.067(7) Uani 1 1 d G U
H33 H 0.6986 0.4272 1.3371 0.081 Uiso 1 1 calc R U
C34 C 0.5975(11) 0.4152(7) 1.2132(11) 0.089(9) Uani 1 1 d G U
H34 H 0.5425 0.3593 1.1993 0.106 Uiso 1 1 calc R U
C35 C 0.5853(8) 0.4567(9) 1.1518(8) 0.061(6) Uani 1 1 d G U
H35 H 0.5219 0.4291 1.0958 0.073 Uiso 1 1 calc R U
C36 C 0.6658(9) 0.5384(9) 1.1721(8) 0.042(5) Uani 1 1 d G U
C37 C 0.869(2) 0.5764(19) 1.4068(19) 0.097(11) Uani 1 1 d . .
H37A H 0.9248 0.5865 1.3991 0.145 Uiso 1 1 calc R U
H37B H 0.8609 0.5349 1.4377 0.145 Uiso 1 1 calc R U
H37C H 0.8853 0.6329 1.4424 0.145 Uiso 1 1 calc R U
C38 C 0.6497(16) 0.5827(14) 1.1040(14) 0.051(6) Uani 1 1 d . .
H38A H 0.6354 0.6275 1.1203 0.077 Uiso 1 1 calc R U
H38B H 0.5921 0.5378 1.0444 0.077 Uiso 1 1 calc R U
H38C H 0.7113 0.6113 1.1033 0.077 Uiso 1 1 calc R U
C41 C 1.2791(9) 0.8451(8) 1.5705(6) 0.033(4) Uani 1 1 d G U
C42 C 1.3167(9) 0.9220(7) 1.6377(8) 0.034(4) Uani 1 1 d G U
C43 C 1.3492(10) 0.9244(8) 1.7243(7) 0.052(5) Uani 1 1 d G U
H43 H 1.375 0.9769 1.7702 0.062 Uiso 1 1 calc R U
C44 C 1.3441(11) 0.8499(10) 1.7437(6) 0.069(7) Uani 1 1 d G U
H44 H 1.3663 0.8516 1.8028 0.083 Uiso 1 1 calc R U
C45 C 1.3065(12) 0.7731(8) 1.6765(9) 0.060(6) Uani 1 1 d G U
H45 H 1.303 0.7222 1.6897 0.072 Uiso 1 1 calc R U
C46 C 1.2740(10) 0.7707(7) 1.5899(8) 0.041(5) Uani 1 1 d G U
C47 C 1.3220(18) 1.0036(13) 1.6186(14) 0.054(6) Uani 1 1 d . .
H47A H 1.3635 1.0543 1.6752 0.08 Uiso 1 1 calc R U
H47B H 1.2531 0.993 1.5842 0.08 Uiso 1 1 calc R U
H47C H 1.3528 1.0165 1.584 0.08 Uiso 1 1 calc R U
C48 C 1.2308(18) 0.6851(14) 1.5179(16) 0.068(7) Uani 1 1 d . .
H48A H 1.2868 0.6794 1.523 0.103 Uiso 1 1 calc R U
H48B H 1.1911 0.686 1.4589 0.103 Uiso 1 1 calc R U
H48C H 1.1868 0.6346 1.5252 0.103 Uiso 1 1 calc R U
C51 C 0.974(5) 0.675(3) 0.644(3) 0.145(15) Uani 1 1 d . U
C52 C 0.897(4) 0.594(3) 0.629(3) 0.151(15) Uani 1 1 d . U
H52 H 0.8291 0.5798 0.6058 0.181 Uiso 1 1 calc R U
C53 C 0.931(5) 0.535(3) 0.652(3) 0.160(17) Uani 1 1 d . U
H53 H 0.8847 0.4789 0.647 0.191 Uiso 1 1 calc R U
C54 C 1.031(5) 0.558(3) 0.682(4) 0.164(15) Uani 1 1 d . U
H54 H 1.0472 0.5135 0.6882 0.196 Uiso 1 1 calc R U
C55 C 1.101(5) 0.636(4) 0.700(4) 0.21(2) Uani 1 1 d . U
H55 H 1.1706 0.6542 0.73 0.254 Uiso 1 1 calc R U
C56 C 1.067(5) 0.692(3) 0.673(3) 0.160(17) Uani 1 1 d . U
H56 H 1.1128 0.7465 0.6744 0.193 Uiso 1 1 calc R U
C57 C 0.940(5) 0.743(3) 0.623(3) 0.19(3) Uani 1 1 d . .
H57A H 0.8688 0.7163 0.6029 0.286 Uiso 1 1 calc R U
H57B H 0.9827 0.797 0.6762 0.286 Uiso 1 1 calc R U
H57C H 0.9479 0.7578 0.5748 0.286 Uiso 1 1 calc R U
C61 C 0.360(2) 0.146(2) 0.0042(17) 0.183(11) Uani 1 1 d DG .
C62 C 0.2688(17) 0.065(2) -0.0515(18) 0.183(11) Uani 1 1 d DG .
H62 H 0.2066 0.0598 -0.0649 0.22 Uiso 1 1 calc R U
C63 C 0.268(2) -0.009(2) -0.0875(17) 0.183(11) Uani 1 1 d G .
H63 H 0.2059 -0.0642 -0.1255 0.22 Uiso 1 1 calc R U
C64 C 0.359(3) -0.001(2) -0.0678(19) 0.183(11) Uani 1 1 d G .
H64 H 0.3589 -0.0517 -0.0924 0.22 Uiso 1 1 calc R U
C65 C 0.451(2) 0.080(3) -0.0121(19) 0.183(11) Uani 1 1 d G .
H65 H 0.5127 0.0847 0.0014 0.22 Uiso 1 1 calc R U
C66 C 0.4510(17) 0.153(2) 0.0239(17) 0.183(11) Uani 1 1 d DG .
H66 H 0.5135 0.2086 0.0619 0.22 Uiso 1 1 calc R U
C67 C 0.359(3) 0.226(2) 0.008(3) 0.183(11) Uani 1 1 d D .
H67A H 0.428 0.2775 0.0496 0.275 Uiso 1 1 calc R U
H67B H 0.3317 0.2288 -0.0519 0.275 Uiso 1 1 calc R U
H67C H 0.3152 0.2267 0.0284 0.275 Uiso 1 1 calc R U
C71 C 0.596(3) 0.285(2) 0.936(3) 0.102(9) Uani 1 1 d . U
C72 C 0.570(3) 0.220(2) 0.864(3) 0.117(11) Uani 1 1 d . U
H72 H 0.5153 0.2079 0.807 0.141 Uiso 1 1 calc R U
C73 C 0.614(3) 0.172(3) 0.866(4) 0.146(14) Uani 1 1 d . U
H73 H 0.5938 0.1311 0.8129 0.176 Uiso 1 1 calc R U
C74 C 0.691(3) 0.186(3) 0.951(3) 0.134(13) Uani 1 1 d . U
H74 H 0.7193 0.1493 0.957 0.161 Uiso 1 1 calc R U
C75 C 0.724(3) 0.251(3) 1.025(3) 0.121(11) Uani 1 1 d . U
H75 H 0.7804 0.2618 1.0802 0.146 Uiso 1 1 calc R U
C76 C 0.685(3) 0.300(2) 1.025(3) 0.121(11) Uani 1 1 d . U
H76 H 0.7114 0.3445 1.079 0.146 Uiso 1 1 calc R U
C77 C 0.551(4) 0.337(3) 0.938(3) 0.17(2) Uani 1 1 d . .
H77A H 0.5868 0.3777 0.9995 0.251 Uiso 1 1 calc R U
H77B H 0.5548 0.371 0.8997 0.251 Uiso 1 1 calc R U
H77C H 0.4789 0.2968 0.9159 0.251 Uiso 1 1 calc R U
C81 C 0.321(3) 0.239(2) 0.608(2) 0.086(8) Uani 1 1 d . U
C82 C 0.400(3) 0.2295(19) 0.618(2) 0.081(8) Uani 1 1 d . U
H82 H 0.3834 0.1751 0.5824 0.097 Uiso 1 1 calc R U
C83 C 0.501(3) 0.295(3) 0.678(3) 0.114(11) Uani 1 1 d . U
H83 H 0.5529 0.2847 0.6835 0.137 Uiso 1 1 calc R U
C84 C 0.525(4) 0.373(3) 0.726(3) 0.152(15) Uani 1 1 d . U
H84 H 0.5946 0.4202 0.766 0.183 Uiso 1 1 calc R U
C85 C 0.446(4) 0.385(3) 0.718(3) 0.141(13) Uani 1 1 d . U
H85 H 0.4626 0.44 0.752 0.169 Uiso 1 1 calc R U
C86 C 0.344(3) 0.317(2) 0.660(2) 0.100(9) Uani 1 1 d . U
H86 H 0.2919 0.3243 0.6569 0.12 Uiso 1 1 calc R U
C87 C 0.209(3) 0.171(2) 0.544(2) 0.109(12) Uani 1 1 d . .
H87A H 0.17 0.1947 0.5504 0.163 Uiso 1 1 calc R U
H87B H 0.1928 0.158 0.4823 0.163 Uiso 1 1 calc R U
H87C H 0.1927 0.1165 0.5562 0.163 Uiso 1 1 calc R U
C111 C 1.0475(15) 0.9181(13) 1.0298(12) 0.038(5) Uani 1 1 d . .
H111 H 1.1186 0.9414 1.0653 0.045 Uiso 1 1 calc R U
C112 C 1.0012(16) 0.9104(13) 0.9393(13) 0.044(5) Uani 1 1 d . .
H112 H 1.0408 0.9283 0.9145 0.053 Uiso 1 1 calc R U
C113 C 0.8998(15) 0.8774(13) 0.8885(12) 0.038(5) Uani 1 1 d . .
H113 H 0.8675 0.8723 0.8278 0.046 Uiso 1 1 calc R U
C114 C 0.8447(14) 0.8513(12) 0.9258(13) 0.037(5) Uani 1 1 d . .
H114 H 0.7735 0.8279 0.8913 0.044 Uiso 1 1 calc R U
C115 C 0.8930(14) 0.8593(11) 1.0133(12) 0.033(4) Uani 1 1 d . .
H115 H 0.8544 0.8399 1.0388 0.04 Uiso 1 1 calc R U
C211 C 1.1074(16) 0.6329(13) 1.0932(12) 0.040(5) Uani 1 1 d . .
H211 H 1.1079 0.6763 1.0672 0.048 Uiso 1 1 calc R U
C212 C 1.1657(18) 0.5971(15) 1.0927(19) 0.070(8) Uani 1 1 d . .
H212 H 1.2047 0.6148 1.0673 0.084 Uiso 1 1 calc R U
C213 C 1.1627(16) 0.5340(13) 1.1315(18) 0.061(7) Uani 1 1 d . .
H213 H 1.1964 0.5041 1.1287 0.074 Uiso 1 1 calc R U
C214 C 1.1136(17) 0.5143(14) 1.1726(16) 0.053(6) Uani 1 1 d . .
H214 H 1.1175 0.4748 1.2032 0.063 Uiso 1 1 calc R U
C215 C 1.0555(15) 0.5526(13) 1.1703(13) 0.047(5) Uani 1 1 d . .
H215 H 1.0194 0.5379 1.1986 0.057 Uiso 1 1 calc R U
C311 C 0.9562(16) 0.9399(15) 1.3789(13) 0.043(5) Uani 1 1 d . .
H311 H 1.0231 0.9577 1.4255 0.052 Uiso 1 1 calc R U
C312 C 0.927(2) 1.0005(15) 1.3777(15) 0.052(6) Uani 1 1 d . .
H312 H 0.9726 1.0589 1.4219 0.063 Uiso 1 1 calc R U
C313 C 0.828(2) 0.9753(18) 1.3112(17) 0.063(7) Uani 1 1 d . .
H313 H 0.8047 1.0149 1.3089 0.076 Uiso 1 1 calc R U
C314 C 0.7676(17) 0.8899(16) 1.2487(16) 0.055(6) Uani 1 1 d . .
H314 H 0.7002 0.8694 1.2011 0.066 Uiso 1 1 calc R U
C315 C 0.8038(16) 0.8359(15) 1.2553(14) 0.050(6) Uani 1 1 d . .
H315 H 0.76 0.7772 1.2115 0.06 Uiso 1 1 calc R U
C411 C 1.3924(15) 0.9542(15) 1.3561(14) 0.047(5) Uani 1 1 d . .
H411 H 1.3685 0.8987 1.3157 0.056 Uiso 1 1 calc R U
C412 C 1.4775(14) 1.0330(15) 1.3730(15) 0.046(5) Uani 1 1 d . .
H412 H 1.5116 1.0306 1.3446 0.056 Uiso 1 1 calc R U
C413 C 1.5105(16) 1.1139(15) 1.4316(15) 0.049(6) Uani 1 1 d . .
H413 H 1.567 1.1677 1.4438 0.059 Uiso 1 1 calc R U
C414 C 1.4618(15) 1.1133(16) 1.4685(14) 0.053(6) Uani 1 1 d . .
H414 H 1.4841 1.1679 1.5093 0.063 Uiso 1 1 calc R U
C415 C 1.3779(15) 1.0361(14) 1.4512(13) 0.043(5) Uani 1 1 d . .
H415 H 1.343 1.0391 1.4785 0.051 Uiso 1 1 calc R U
Cl1 Cl 0.9931(3) 0.9914(3) 1.2190(3) 0.0369(11) Uani 1 1 d . .
Cl2 Cl 0.8356(4) 0.5376(3) 1.0979(3) 0.0424(12) Uani 1 1 d . .
Cl3 Cl 1.0317(4) 0.8127(3) 1.4718(3) 0.0427(12) Uani 1 1 d . .
Cl4 Cl 1.2813(4) 0.7531(3) 1.3423(3) 0.0408(11) Uani 1 1 d . .
N11 N 1.1973(12) 1.0160(10) 1.2415(8) 0.034(4) Uani 1 1 d . .
N12 N 0.9963(11) 0.8947(10) 1.0651(10) 0.034(4) Uani 1 1 d . .
N21 N 0.9103(10) 0.6700(10) 1.0106(10) 0.030(3) Uani 1 1 d . .
N22 N 1.0514(13) 0.6101(10) 1.1280(11) 0.041(4) Uani 1 1 d . .
N31 N 0.8397(11) 0.6605(9) 1.2778(10) 0.029(3) Uani 1 1 d . .
N32 N 0.8974(13) 0.8591(11) 1.3194(10) 0.037(4) Uani 1 1 d . .
N41 N 1.2526(10) 0.8448(10) 1.4870(10) 0.033(4) Uani 1 1 d . .
N42 N 1.3468(11) 0.9588(10) 1.3971(10) 0.032(3) Uani 1 1 d . .
S1 S 0.9058(3) 0.7703(3) 1.1638(3) 0.0266(9) Uani 1 1 d . .
S2 S 1.1338(3) 0.8149(3) 1.1931(3) 0.0298(10) Uani 1 1 d . .
S3 S 1.1296(3) 0.9197(3) 1.3640(3) 0.0314(10) Uani 1 1 d . .
S4 S 1.0430(3) 0.6921(3) 1.3009(3) 0.0293(10) Uani 1 1 d . .
Ta1 Ta 1.08463(5) 0.92080(5) 1.21453(5) 0.02791(18) Uani 1 1 d . .
Ta2 Ta 0.96318(6) 0.67910(5) 1.12408(5) 0.02880(19) Uani 1 1 d . .
Ta3 Ta 0.95419(6) 0.76241(5) 1.31411(5) 0.03039(19) Uani 1 1 d . .
Ta4 Ta 1.20742(6) 0.83108(5) 1.37168(5) 0.03001(19) Uani 1 1 d . .

loop_
_atom_site_aniso_label
_atom_site_aniso_U_11
_atom_site_aniso_U_22
_atom_site_aniso_U_33
_atom_site_aniso_U_23
_atom_site_aniso_U_13
_atom_site_aniso_U_12
C11 0.029(9) 0.039(10) 0.035(10) 0.024(9) 0.016(8) 0.011(8)
C12 0.026(10) 0.043(11) 0.048(11) 0.013(9) 0.010(9) 0.021(9)
C13 0.023(10) 0.035(11) 0.052(12) 0.016(9) 0.009(9) 0.007(8)
C14 0.027(11) 0.047(13) 0.079(15) 0.022(12) 0.020(11) 0.002(10)
C15 0.024(10) 0.059(13) 0.074(14) 0.031(11) 0.024(10) 0.017(10)
C16 0.022(9) 0.046(11) 0.041(11) 0.014(9) 0.013(8) 0.008(8)
C17 0.050(13) 0.038(12) 0.032(11) 0.011(9) 0.017(10) 0.024(10)
C18 0.026(11) 0.067(15) 0.035(11) 0.008(11) 0.013(9) 0.014(11)
C21 0.039(10) 0.028(9) 0.029(9) 0.010(8) 0.018(8) 0.011(8)
C22 0.052(12) 0.040(11) 0.043(11) 0.009(9) 0.025(9) 0.029(10)
C23 0.078(14) 0.056(13) 0.032(10) 0.014(10) 0.029(10) 0.042(11)
C24 0.081(15) 0.047(12) 0.033(11) 0.010(10) 0.022(11) 0.029(12)
C25 0.055(12) 0.036(11) 0.021(9) 0.014(8) 0.008(9) 0.014(9)
C26 0.038(10) 0.029(10) 0.033(10) 0.007(8) 0.010(8) 0.016(8)
C27 0.063(15) 0.054(14) 0.073(16) 0.039(13) 0.044(13) 0.045(13)
C28 0.028(11) 0.068(16) 0.043(13) 0.008(12) 0.011(10) 0.015(11)
C31 0.039(10) 0.020(9) 0.067(12) 0.016(9) 0.032(10) 0.019(8)
C32 0.070(14) 0.038(12) 0.049(12) 0.008(10) 0.035(11) 0.010(11)
C33 0.099(17) 0.033(12) 0.067(14) 0.013(11) 0.057(13) 0.023(12)
C34 0.075(16) 0.046(14) 0.090(17) 0.014(13) 0.050(14) -0.013(12)
C35 0.051(12) 0.040(12) 0.078(15) 0.012(11) 0.043(12) 0.010(10)
C36 0.021(9) 0.046(11) 0.063(12) 0.010(10) 0.034(9) 0.011(8)
C37 0.12(3) 0.064(19) 0.08(2) 0.039(17) 0.05(2) 0.018(18)
C38 0.044(13) 0.037(12) 0.053(13) 0.007(11) 0.028(11) 0.008(10)
C41 0.028(9) 0.048(11) 0.016(8) 0.009(8) 0.003(7) 0.026(8)
C42 0.019(8) 0.053(11) 0.032(9) 0.015(9) 0.013(7) 0.021(8)
C43 0.040(11) 0.075(14) 0.033(10) 0.015(10) 0.014(9) 0.033(11)
C44 0.060(14) 0.090(17) 0.038(12) 0.021(12) 0.019(11) 0.036(13)
C45 0.068(14) 0.075(15) 0.053(12) 0.041(11) 0.032(11) 0.047(12)
C46 0.043(11) 0.047(11) 0.033(10) 0.010(9) 0.021(9) 0.025(9)
C47 0.076(16) 0.029(11) 0.046(13) 0.003(10) 0.027(12) 0.031(12)
C48 0.057(16) 0.037(13) 0.062(16) 0.019(12) 0.015(13) 0.007(12)
C51 0.23(4) 0.11(2) 0.14(2) 0.04(2) 0.15(3) 0.07(3)
C52 0.24(3) 0.10(2) 0.14(2) 0.04(2) 0.15(3) 0.05(2)
C53 0.24(4) 0.11(3) 0.15(3) 0.03(2) 0.16(3) 0.05(3)
C54 0.23(4) 0.10(2) 0.21(3) 0.05(2) 0.16(3) 0.08(3)
C55 0.25(4) 0.13(3) 0.22(3) 0.07(3) 0.14(3) 0.07(3)
C56 0.22(4) 0.11(2) 0.18(3) 0.09(2) 0.14(3) 0.08(3)
C57 0.41(9) 0.16(4) 0.17(4) 0.11(4) 0.22(6) 0.20(6)
C61 0.186(19) 0.37(4) 0.130(16) 0.14(2) 0.109(15) 0.22(2)
C62 0.186(19) 0.37(4) 0.130(16) 0.14(2) 0.109(15) 0.22(2)
C63 0.186(19) 0.37(4) 0.130(16) 0.14(2) 0.109(15) 0.22(2)
C64 0.186(19) 0.37(4) 0.130(16) 0.14(2) 0.109(15) 0.22(2)
C65 0.186(19) 0.37(4) 0.130(16) 0.14(2) 0.109(15) 0.22(2)
C66 0.186(19) 0.37(4) 0.130(16) 0.14(2) 0.109(15) 0.22(2)
C67 0.186(19) 0.37(4) 0.130(16) 0.14(2) 0.109(15) 0.22(2)
C71 0.11(2) 0.076(18) 0.17(3) 0.071(18) 0.099(19) 0.053(16)
C72 0.13(2) 0.09(2) 0.16(3) 0.047(19) 0.10(2) 0.066(18)
C73 0.13(3) 0.11(2) 0.18(3) 0.03(2) 0.07(2) 0.07(2)
C74 0.12(2) 0.11(2) 0.18(3) 0.03(2) 0.09(2) 0.06(2)
C75 0.10(2) 0.09(2) 0.19(3) 0.05(2) 0.09(2) 0.057(17)
C76 0.10(2) 0.078(19) 0.19(3) 0.06(2) 0.09(2) 0.042(17)
C77 0.21(5) 0.14(4) 0.15(4) 0.05(3) 0.08(4) 0.12(4)
C81 0.11(2) 0.080(17) 0.097(18) 0.035(15) 0.081(16) 0.050(16)
C82 0.12(2) 0.064(15) 0.085(17) 0.026(13) 0.066(16) 0.060(15)
C83 0.11(2) 0.10(2) 0.13(2) 0.010(18) 0.080(18) 0.050(17)
C84 0.12(2) 0.11(2) 0.16(3) 0.00(2) 0.06(2) 0.03(2)
C85 0.13(2) 0.10(2) 0.15(2) 0.00(2) 0.08(2) 0.04(2)
C86 0.13(2) 0.077(18) 0.13(2) 0.028(16) 0.104(18) 0.041(16)
C87 0.12(3) 0.09(2) 0.10(3) 0.01(2) 0.07(2) 0.03(2)
C111 0.037(11) 0.041(12) 0.027(10) 0.012(9) 0.013(9) 0.018(10)
C112 0.053(14) 0.040(12) 0.044(12) 0.023(10) 0.025(11) 0.028(11)
C113 0.045(12) 0.038(11) 0.028(10) 0.012(9) 0.017(10) 0.023(10)
C114 0.034(11) 0.028(10) 0.051(12) 0.024(10) 0.019(10) 0.020(9)
C115 0.033(11) 0.021(9) 0.033(10) 0.011(8) 0.014(9) 0.008(8)
C211 0.061(14) 0.041(12) 0.033(10) 0.019(10) 0.031(11) 0.032(11)
C212 0.053(15) 0.038(14) 0.10(2) -0.007(14) 0.044(15) 0.017(12)
C213 0.033(12) 0.018(11) 0.095(19) -0.003(12) 0.021(13) 0.006(10)
C214 0.051(14) 0.039(13) 0.068(15) 0.017(12) 0.026(13) 0.032(11)
C215 0.036(12) 0.037(12) 0.037(11) -0.002(10) 0.008(10) 0.013(10)
C311 0.046(12) 0.060(15) 0.035(11) 0.020(11) 0.027(10) 0.033(12)
C312 0.095(19) 0.046(13) 0.063(15) 0.027(12) 0.061(15) 0.052(14)
C313 0.080(18) 0.09(2) 0.079(17) 0.040(16) 0.059(16) 0.077(18)
C314 0.044(13) 0.057(15) 0.064(15) 0.016(13) 0.024(12) 0.033(12)
C315 0.043(13) 0.055(14) 0.046(12) 0.015(11) 0.013(11) 0.033(12)
C411 0.032(11) 0.055(14) 0.044(12) 0.016(11) 0.016(10) 0.022(11)
C412 0.028(11) 0.057(14) 0.063(14) 0.025(12) 0.030(11) 0.023(11)
C413 0.043(13) 0.052(14) 0.069(15) 0.045(13) 0.032(12) 0.031(12)
C414 0.024(11) 0.053(14) 0.044(13) 0.009(11) 0.002(10) 0.013(11)
C415 0.043(12) 0.051(13) 0.033(11) 0.014(10) 0.015(10) 0.032(11)
Cl1 0.035(3) 0.038(3) 0.039(3) 0.013(2) 0.018(2) 0.024(2)
Cl2 0.032(3) 0.026(2) 0.049(3) 0.007(2) 0.016(2) 0.007(2)
Cl3 0.047(3) 0.049(3) 0.033(3) 0.014(2) 0.024(2) 0.024(3)
Cl4 0.036(3) 0.041(3) 0.038(3) 0.007(2) 0.013(2) 0.025(2)
N11 0.044(9) 0.029(8) 0.008(7) 0.007(6) 0.006(7) 0.013(8)
N12 0.036(9) 0.035(9) 0.030(8) 0.016(7) 0.019(8) 0.015(8)
N21 0.017(7) 0.034(9) 0.035(8) 0.012(7) 0.009(7) 0.015(7)
N22 0.061(12) 0.032(9) 0.045(10) 0.012(8) 0.029(9) 0.036(9)
N31 0.031(8) 0.027(8) 0.038(8) 0.017(7) 0.020(7) 0.020(7)
N32 0.059(11) 0.046(10) 0.034(9) 0.024(8) 0.033(9) 0.038(9)
N41 0.006(7) 0.028(8) 0.035(9) 0.003(7) 0.000(6) 0.001(6)
N42 0.039(9) 0.038(9) 0.040(9) 0.026(8) 0.027(8) 0.029(8)
S1 0.026(2) 0.029(2) 0.029(2) 0.012(2) 0.0173(19) 0.014(2)
S2 0.022(2) 0.035(3) 0.024(2) 0.005(2) 0.0082(19) 0.015(2)
S3 0.029(2) 0.034(3) 0.026(2) 0.007(2) 0.011(2) 0.018(2)
S4 0.028(2) 0.027(2) 0.031(2) 0.008(2) 0.015(2) 0.015(2)
Ta1 0.0238(4) 0.0298(4) 0.0257(4) 0.0097(3) 0.0111(3) 0.0139(3)
Ta2 0.0262(4) 0.0291(4) 0.0262(4) 0.0067(3) 0.0119(3) 0.0147(3)
Ta3 0.0308(4) 0.0324(4) 0.0288(4) 0.0108(3) 0.0173(3) 0.0166(4)
Ta4 0.0272(4) 0.0325(4) 0.0257(4) 0.0089(3) 0.0108(3) 0.0169(4)

loop_
_atom_type_symbol
_atom_type_description
_atom_type_scat_dispersion_real
_atom_type_scat_dispersion_imag
_atom_type_scat_source
C C 0.0033 0.0016 'International Tables Vol C Tables 4.2.6.8 and 6.1.1.4'
H H 0 0 'International Tables Vol C Tables 4.2.6.8 and 6.1.1.4'
Cl Cl 0.1484 0.1585 'International Tables Vol C Tables 4.2.6.8 and 6.1.1.4'
N N 0.0061 0.0033 'International Tables Vol C Tables 4.2.6.8 and 6.1.1.4'
S S 0.1246 0.1234 'International Tables Vol C Tables 4.2.6.8 and 6.1.1.4'
Ta Ta -0.7052 6.5227 'International Tables Vol C Tables 4.2.6.8 and 6.1.1.4'

loop_
_exptl_crystal_face_index_h
_exptl_crystal_face_index_k
_exptl_crystal_face_index_l
_exptl_crystal_face_perp_dist
1 -2 -11 0.033
0 5 6 0.042
0 -3 1 0.03
0 4 -1 0.103
-10 1 5 0.026
5 -1 -2 0.06

loop_
_geom_angle_atom_site_label_1
_geom_angle_atom_site_label_2
_geom_angle_atom_site_label_3
_geom_angle
C12 C11 C16 120
C12 C11 N11 118.4(10)
C16 C11 N11 121.5(10)
C13 C12 C11 120
C13 C12 C17 118.7(11)
C11 C12 C17 121.3(12)
C12 C13 C14 120
C12 C13 H13 120
C14 C13 H13 120
C13 C14 C15 120
C13 C14 H14 120
C15 C14 H14 120
C16 C15 C14 120
C16 C15 H15 120
C14 C15 H15 120
C15 C16 C11 120
C15 C16 C18 115.4(11)
C11 C16 C18 124.6(11)
C12 C17 H17A 109.5
C12 C17 H17B 109.5
H17A C17 H17B 109.5
C12 C17 H17C 109.5
H17A C17 H17C 109.5
H17B C17 H17C 109.5
C16 C18 H18A 109.5
C16 C18 H18B 109.5
H18A C18 H18B 109.5
C16 C18 H18C 109.5
H18A C18 H18C 109.5
H18B C18 H18C 109.5
C22 C21 C26 120
C22 C21 N21 121.0(10)
C26 C21 N21 119.0(10)
C23 C22 C21 120
C23 C22 C27 118.0(12)
C21 C22 C27 122.0(12)
C22 C23 C24 120
C22 C23 H23 120
C24 C23 H23 120
C25 C24 C23 120
C25 C24 H24 120
C23 C24 H24 120
C26 C25 C24 120
C26 C25 H25 120
C24 C25 H25 120
C25 C26 C21 120
C25 C26 C28 118.6(11)
C21 C26 C28 121.3(11)
C22 C27 H27A 109.5
C22 C27 H27B 109.5
H27A C27 H27B 109.5
C22 C27 H27C 109.5
H27A C27 H27C 109.5
H27B C27 H27C 109.5
C26 C28 H28A 109.5
C26 C28 H28B 109.5
H28A C28 H28B 109.5
C26 C28 H28C 109.5
H28A C28 H28C 109.5
H28B C28 H28C 109.5
N31 C31 C32 117.9(11)
N31 C31 C36 122.1(11)
C32 C31 C36 120
C33 C32 C31 120
C33 C32 C37 116.2(13)
C31 C32 C37 123.8(14)
C32 C33 C34 120
C32 C33 H33 120
C34 C33 H33 120
C33 C34 C35 120
C33 C34 H34 120
C35 C34 H34 120
C36 C35 C34 120
C36 C35 H35 120
C34 C35 H35 120
C35 C36 C31 120
C35 C36 C38 118.8(12)
C31 C36 C38 121.2(12)
C32 C37 H37A 109.5
C32 C37 H37B 109.5
H37A C37 H37B 109.5
C32 C37 H37C 109.5
H37A C37 H37C 109.5
H37B C37 H37C 109.5
C36 C38 H38A 109.5
C36 C38 H38B 109.5
H38A C38 H38B 109.5
C36 C38 H38C 109.5
H38A C38 H38C 109.5
H38B C38 H38C 109.5
N41 C41 C42 119.7(10)
N41 C41 C46 120.2(10)
C42 C41 C46 120
C41 C42 C43 120
C41 C42 C47 121.3(11)
C43 C42 C47 118.7(11)
C42 C43 C44 120
C42 C43 H43 120
C44 C43 H43 120
C43 C44 C45 120
C43 C44 H44 120
C45 C44 H44 120
C46 C45 C44 120
C46 C45 H45 120
C44 C45 H45 120
C45 C46 C41 120
C45 C46 C48 118.6(12)
C41 C46 C48 121.4(12)
C42 C47 H47A 109.5
C42 C47 H47B 109.5
H47A C47 H47B 109.5
C42 C47 H47C 109.5
H47A C47 H47C 109.5
H47B C47 H47C 109.5
C46 C48 H48A 109.5
C46 C48 H48B 109.5
H48A C48 H48B 109.5
C46 C48 H48C 109.5
H48A C48 H48C 109.5
H48B C48 H48C 109.5
C56 C51 C52 123(6)
C56 C51 C57 123(5)
C52 C51 C57 114(6)
C51 C52 C53 113(6)
C51 C52 H52 123.7
C53 C52 H52 123.7
C54 C53 C52 122(5)
C54 C53 H53 119.2
C52 C53 H53 119.2
C55 C54 C53 123(6)
C55 C54 H54 118.5
C53 C54 H54 118.5
C54 C55 C56 115(7)
C54 C55 H55 122.6
C56 C55 H55 122.6
C51 C56 C55 124(6)
C51 C56 H56 117.9
C55 C56 H56 117.9
C51 C57 H57A 109.5
C51 C57 H57B 109.5
H57A C57 H57B 109.5
C51 C57 H57C 109.5
H57A C57 H57C 109.5
H57B C57 H57C 109.5
C62 C61 C66 120
C62 C61 C67 118.6(12)
C66 C61 C67 115.6(12)
C61 C62 C63 120
C61 C62 H62 120
C63 C62 H62 120
C64 C63 C62 120
C64 C63 H63 120
C62 C63 H63 120
C63 C64 C65 120
C63 C64 H64 120
C65 C64 H64 120
C66 C65 C64 120
C66 C65 H65 120
C64 C65 H65 120
C65 C66 C61 120
C65 C66 H66 120
C61 C66 H66 120
C61 C67 H67A 109.5
C61 C67 H67B 109.5
H67A C67 H67B 109.5
C61 C67 H67C 109.5
H67A C67 H67C 109.5
H67B C67 H67C 109.5
C72 C71 C77 129(4)
C72 C71 C76 113(3)
C77 C71 C76 118(4)
C73 C72 C71 127(5)
C73 C72 H72 116.5
C71 C72 H72 116.5
C72 C73 C74 117(5)
C72 C73 H73 121.5
C74 C73 H73 121.5
C75 C74 C73 120(4)
C75 C74 H74 120.2
C73 C74 H74 120.2
C76 C75 C74 125(5)
C76 C75 H75 117.5
C74 C75 H75 117.5
C75 C76 C71 118(4)
C75 C76 H76 120.8
C71 C76 H76 120.8
C71 C77 H77A 109.5
C71 C77 H77B 109.5
H77A C77 H77B 109.5
C71 C77 H77C 109.5
H77A C77 H77C 109.5
H77B C77 H77C 109.5
C82 C81 C86 118(3)
C82 C81 C87 126(3)
C86 C81 C87 115(3)
C81 C82 C83 124(3)
C81 C82 H82 118.1
C83 C82 H82 118.1
C84 C83 C82 119(4)
C84 C83 H83 120.5
C82 C83 H83 120.5
C83 C84 C85 119(4)
C83 C84 H84 120.7
C85 C84 H84 120.7
C86 C85 C84 122(4)
C86 C85 H85 119.2
C84 C85 H85 119.2
C81 C86 C85 119(4)
C81 C86 H86 120.7
C85 C86 H86 120.7
C81 C87 H87A 109.5
C81 C87 H87B 109.5
H87A C87 H87B 109.5
C81 C87 H87C 109.5
H87A C87 H87C 109.5
H87B C87 H87C 109.5
N12 C111 C112 121.9(19)
N12 C111 H111 119.1
C112 C111 H111 119.1
C113 C112 C111 119.3(19)
C113 C112 H112 120.4
C111 C112 H112 120.4
C112 C113 C114 118.9(18)
C112 C113 H113 120.5
C114 C113 H113 120.5
C113 C114 C115 119.5(18)
C113 C114 H114 120.3
C115 C114 H114 120.3
C114 C115 N12 121.3(17)
C114 C115 H115 119.3
N12 C115 H115 119.3
N22 C211 C212 124(2)
N22 C211 H211 117.8
C212 C211 H211 117.8
C213 C212 C211 116(2)
C213 C212 H212 122.1
C211 C212 H212 122.1
C214 C213 C212 122(2)
C214 C213 H213 119.2
C212 C213 H213 119.2
C213 C214 C215 120(2)
C213 C214 H214 120.2
C215 C214 H214 120.2
N22 C215 C214 120(2)
N22 C215 H215 119.9
C214 C215 H215 119.9
N32 C311 C312 123(2)
N32 C311 H311 118.3
C312 C311 H311 118.3
C311 C312 C313 119(2)
C311 C312 H312 120.3
C313 C312 H312 120.3
C314 C313 C312 116.4(19)
C314 C313 H313 121.8
C312 C313 H313 121.8
C315 C314 C313 120(2)
C315 C314 H314 120.1
C313 C314 H314 120.1
N32 C315 C314 124(2)
N32 C315 H315 117.9
C314 C315 H315 117.9
N42 C411 C412 119(2)
N42 C411 H411 120.3
C412 C411 H411 120.3
C413 C412 C411 119.4(19)
C413 C412 H412 120.3
C411 C412 H412 120.3
C414 C413 C412 118(2)
C414 C413 H413 121.1
C412 C413 H413 121.1
C413 C414 C415 123(2)
C413 C414 H414 118.6
C415 C414 H414 118.6
N42 C415 C414 120(2)
N42 C415 H415 119.8
C414 C415 H415 119.8
C11 N11 Ta1 177.8(13)
C111 N12 C115 119.1(16)
C111 N12 Ta1 117.3(13)
C115 N12 Ta1 123.5(12)
C21 N21 Ta2 173.6(11)
C211 N22 C215 118.1(17)
C211 N22 Ta2 118.8(13)
C215 N22 Ta2 122.9(14)
C31 N31 Ta3 173.8(11)
C311 N32 C315 116.8(17)
C311 N32 Ta3 122.9(14)
C315 N32 Ta3 120.1(14)
C41 N41 Ta4 173.5(12)
C415 N42 C411 120.3(19)
C415 N42 Ta4 119.2(13)
C411 N42 Ta4 120.5(14)
Ta2 S1 Ta3 96.68(15)
Ta2 S1 Ta1 89.74(13)
Ta3 S1 Ta1 98.57(15)
Ta1 S2 Ta2 96.31(15)
Ta1 S2 Ta4 89.14(13)
Ta2 S2 Ta4 97.25(15)
Ta4 S3 Ta1 97.48(16)
Ta4 S3 Ta3 86.56(14)
Ta1 S3 Ta3 98.73(15)
Ta3 S4 Ta4 95.25(16)
Ta3 S4 Ta2 89.56(14)
Ta4 S4 Ta2 98.75(15)
N11 Ta1 N12 95.2(6)
N11 Ta1 Cl1 98.4(5)
N12 Ta1 Cl1 83.4(4)
N11 Ta1 S2 96.3(5)
N12 Ta1 S2 92.7(4)
Cl1 Ta1 S2 165.04(17)
N11 Ta1 S3 100.8(4)
N12 Ta1 S3 163.3(4)
Cl1 Ta1 S3 89.53(15)
S2 Ta1 S3 90.35(15)
N11 Ta1 S1 177.2(4)
N12 Ta1 S1 82.2(4)
Cl1 Ta1 S1 82.00(15)
S2 Ta1 S1 83.17(14)
S3 Ta1 S1 81.93(15)
N21 Ta2 N22 97.8(6)
N21 Ta2 Cl2 97.6(5)
N22 Ta2 Cl2 84.6(5)
N21 Ta2 S1 96.6(5)
N22 Ta2 S1 164.2(4)
Cl2 Ta2 S1 99.93(16)
N21 Ta2 S2 98.9(5)
N22 Ta2 S2 82.0(4)
Cl2 Ta2 S2 160.02(16)
S1 Ta2 S2 89.36(15)
N21 Ta2 S4 179.2(5)
N22 Ta2 S4 82.7(4)
Cl2 Ta2 S4 81.78(16)
S1 Ta2 S4 83.03(14)
S2 Ta2 S4 81.85(14)
N31 Ta3 N32 98.6(6)
N31 Ta3 Cl3 100.7(5)
N32 Ta3 Cl3 84.5(4)
N31 Ta3 S4 95.2(4)
N32 Ta3 S4 164.4(4)
Cl3 Ta3 S4 100.00(16)
N31 Ta3 S1 97.4(5)
N32 Ta3 S1 81.7(4)
Cl3 Ta3 S1 158.73(17)
S4 Ta3 S1 89.48(15)
N31 Ta3 S3 177.9(5)
N32 Ta3 S3 81.4(4)
Cl3 Ta3 S3 81.42(16)
S4 Ta3 S3 84.54(15)
S1 Ta3 S3 80.58(14)
N41 Ta4 N42 97.9(6)
N41 Ta4 Cl4 100.4(5)
N42 Ta4 Cl4 86.0(4)
N41 Ta4 S3 95.2(5)
N42 Ta4 S3 86.4(4)
Cl4 Ta4 S3 163.49(17)
N41 Ta4 S4 98.3(5)
N42 Ta4 S4 163.8(4)
Cl4 Ta4 S4 91.44(16)
S3 Ta4 S4 91.74(16)
N41 Ta4 S2 177.4(5)
N42 Ta4 S2 81.9(4)
Cl4 Ta4 S2 82.23(15)
S3 Ta4 S2 82.18(14)
S4 Ta4 S2 81.98(14)

loop_
_geom_bond_atom_site_label_1
_geom_bond_atom_site_label_2
_geom_bond_distance
C11 C12 1.39
C11 C16 1.39
C11 N11 1.427(17)
C12 C13 1.39
C12 C17 1.50(2)
C13 C14 1.39
C13 H13 0.95
C14 C15 1.39
C14 H14 0.95
C15 C16 1.39
C15 H15 0.95
C16 C18 1.55(2)
C17 H17A 0.98
C17 H17B 0.98
C17 H17C 0.98
C18 H18A 0.98
C18 H18B 0.98
C18 H18C 0.98
C21 C22 1.39
C21 C26 1.39
C21 N21 1.400(16)
C22 C23 1.39
C22 C27 1.51(2)
C23 C24 1.39
C23 H23 0.95
C24 C25 1.39
C24 H24 0.95
C25 C26 1.39
C25 H25 0.95
C26 C28 1.51(2)
C27 H27A 0.98
C27 H27B 0.98
C27 H27C 0.98
C28 H28A 0.98
C28 H28B 0.98
C28 H28C 0.98
C31 N31 1.377(17)
C31 C32 1.39
C31 C36 1.39
C32 C33 1.39
C32 C37 1.52(3)
C33 C34 1.39
C33 H33 0.95
C34 C35 1.39
C34 H34 0.95
C35 C36 1.39
C35 H35 0.95
C36 C38 1.52(2)
C37 H37A 0.98
C37 H37B 0.98
C37 H37C 0.98
C38 H38A 0.98
C38 H38B 0.98
C38 H38C 0.98
C41 N41 1.363(17)
C41 C42 1.39
C41 C46 1.39
C42 C43 1.39
C42 C47 1.51(2)
C43 C44 1.39
C43 H43 0.95
C44 C45 1.39
C44 H44 0.95
C45 C46 1.39
C45 H45 0.95
C46 C48 1.51(3)
C47 H47A 0.98
C47 H47B 0.98
C47 H47C 0.98
C48 H48A 0.98
C48 H48B 0.98
C48 H48C 0.98
C51 C56 1.32(6)
C51 C52 1.39(6)
C51 C57 1.56(6)
C52 C53 1.42(6)
C52 H52 0.95
C53 C54 1.41(7)
C53 H53 0.95
C54 C55 1.28(6)
C54 H54 0.95
C55 C56 1.40(7)
C55 H55 0.95
C56 H56 0.95
C57 H57A 0.98
C57 H57B 0.98
C57 H57C 0.98
C61 C62 1.39
C61 C66 1.39
C61 C67 1.435(14)
C62 C63 1.39
C62 H62 0.95
C63 C64 1.39
C63 H63 0.95
C64 C65 1.39
C64 H64 0.95
C65 C66 1.39
C65 H65 0.95
C66 H66 0.95
C67 H67A 0.98
C67 H67B 0.98
C67 H67C 0.98
C71 C72 1.39(5)
C71 C77 1.45(5)
C71 C76 1.53(5)
C72 C73 1.35(5)
C72 H72 0.95
C73 C74 1.41(6)
C73 H73 0.95
C74 C75 1.35(5)
C74 H74 0.95
C75 C76 1.32(4)
C75 H75 0.95
C76 H76 0.95
C77 H77A 0.98
C77 H77B 0.98
C77 H77C 0.98
C81 C82 1.37(4)
C81 C86 1.37(4)
C81 C87 1.50(4)
C82 C83 1.38(4)
C82 H82 0.95
C83 C84 1.34(5)
C83 H83 0.95
C84 C85 1.41(5)
C84 H84 0.95
C85 C86 1.39(5)
C85 H85 0.95
C86 H86 0.95
C87 H87A 0.98
C87 H87B 0.98
C87 H87C 0.98
C111 N12 1.28(2)
C111 C112 1.42(3)
C111 H111 0.95
C112 C113 1.35(3)
C112 H112 0.95
C113 C114 1.37(3)
C113 H113 0.95
C114 C115 1.37(2)
C114 H114 0.95
C115 N12 1.37(2)
C115 H115 0.95
C211 N22 1.34(2)
C211 C212 1.40(3)
C211 H211 0.95
C212 C213 1.39(3)
C212 H212 0.95
C213 C214 1.33(3)
C213 H213 0.95
C214 C215 1.42(3)
C214 H214 0.95
C215 N22 1.35(3)
C215 H215 0.95
C311 N32 1.30(3)
C311 C312 1.37(3)
C311 H311 0.95
C312 C313 1.39(3)
C312 H312 0.95
C313 C314 1.38(3)
C313 H313 0.95
C314 C315 1.34(3)
C314 H314 0.95
C315 N32 1.33(2)
C315 H315 0.95
C411 N42 1.32(2)
C411 C412 1.42(3)
C411 H411 0.95
C412 C413 1.39(3)
C412 H412 0.95
C413 C414 1.29(3)
C413 H413 0.95
C414 C415 1.39(3)
C414 H414 0.95
C415 N42 1.32(2)
C415 H415 0.95
Cl1 Ta1 2.418(4)
Cl2 Ta2 2.373(5)
Cl3 Ta3 2.380(5)
Cl4 Ta4 2.400(5)
N11 Ta1 1.770(15)
N12 Ta1 2.287(14)
N21 Ta2 1.779(14)
N22 Ta2 2.308(15)
N31 Ta3 1.796(14)
N32 Ta3 2.323(15)
N41 Ta4 1.805(15)
N42 Ta4 2.328(15)
S1 Ta2 2.420(4)
S1 Ta3 2.494(4)
S1 Ta1 2.759(4)
S2 Ta1 2.428(4)
S2 Ta2 2.487(5)
S2 Ta4 2.806(4)
S3 Ta4 2.445(4)
S3 Ta1 2.454(5)
S3 Ta3 2.790(5)
S4 Ta3 2.419(4)
S4 Ta4 2.451(5)
S4 Ta2 2.782(5)

loop_
_geom_torsion_atom_site_label_1
_geom_torsion_atom_site_label_2
_geom_torsion_atom_site_label_3
_geom_torsion_atom_site_label_4
_geom_torsion
C16 C11 C12 C13 0
N11 C11 C12 C13 -176.1(12)
C16 C11 C12 C17 -178.2(14)
N11 C11 C12 C17 5.7(15)
C11 C12 C13 C14 0
C17 C12 C13 C14 178.3(13)
C12 C13 C14 C15 0
C13 C14 C15 C16 0
C14 C15 C16 C11 0
C14 C15 C16 C18 -178.7(13)
C12 C11 C16 C15 0
N11 C11 C16 C15 176.0(13)
C12 C11 C16 C18 178.5(15)
N11 C11 C16 C18 -5.5(16)
C26 C21 C22 C23 0
N21 C21 C22 C23 178.2(13)
C26 C21 C22 C27 178.7(15)
N21 C21 C22 C27 -3.1(16)
C21 C22 C23 C24 0
C27 C22 C23 C24 -178.8(14)
C22 C23 C24 C25 0
C23 C24 C25 C26 0
C24 C25 C26 C21 0
C24 C25 C26 C28 178.5(15)
C22 C21 C26 C25 0
N21 C21 C26 C25 -178.2(13)
C22 C21 C26 C28 -178.5(16)
N21 C21 C26 C28 3.3(17)
N31 C31 C32 C33 178.7(13)
C36 C31 C32 C33 0
N31 C31 C32 C37 -1(2)
C36 C31 C32 C37 -180(2)
C31 C32 C33 C34 0
C37 C32 C33 C34 179.7(19)
C32 C33 C34 C35 0
C33 C34 C35 C36 0
C34 C35 C36 C31 0
C34 C35 C36 C38 -179.3(14)
N31 C31 C36 C35 -178.6(14)
C32 C31 C36 C35 0
N31 C31 C36 C38 0.6(17)
C32 C31 C36 C38 179.3(15)
N41 C41 C42 C43 -176.4(13)
C46 C41 C42 C43 0
N41 C41 C42 C47 4.5(17)
C46 C41 C42 C47 -179.2(15)
C41 C42 C43 C44 0
C47 C42 C43 C44 179.2(15)
C42 C43 C44 C45 0
C43 C44 C45 C46 0
C44 C45 C46 C41 0
C44 C45 C46 C48 -178.4(16)
N41 C41 C46 C45 176.3(13)
C42 C41 C46 C45 0
N41 C41 C46 C48 -5.3(17)
C42 C41 C46 C48 178.4(16)
C56 C51 C52 C53 3(6)
C57 C51 C52 C53 -178(3)
C51 C52 C53 C54 -3(6)
C52 C53 C54 C55 8(8)
C53 C54 C55 C56 -12(9)
C52 C51 C56 C55 -8(9)
C57 C51 C56 C55 174(5)
C54 C55 C56 C51 12(9)
C66 C61 C62 C63 0
C67 C61 C62 C63 152(3)
C61 C62 C63 C64 0
C62 C63 C64 C65 0
C63 C64 C65 C66 0
C64 C65 C66 C61 0
C62 C61 C66 C65 0
C67 C61 C66 C65 -153(3)
C77 C71 C72 C73 -178(4)
C76 C71 C72 C73 0(6)
C71 C72 C73 C74 4(7)
C72 C73 C74 C75 -7(7)
C73 C74 C75 C76 5(7)
C74 C75 C76 C71 -1(6)
C72 C71 C76 C75 -2(5)
C77 C71 C76 C75 177(4)
C86 C81 C82 C83 -1(5)
C87 C81 C82 C83 179(3)
C81 C82 C83 C84 -2(6)
C82 C83 C84 C85 2(7)
C83 C84 C85 C86 0(8)
C82 C81 C86 C85 3(5)
C87 C81 C86 C85 -176(3)
C84 C85 C86 C81 -3(7)
N12 C111 C112 C113 0(3)
C111 C112 C113 C114 -1(3)
C112 C113 C114 C115 0(3)
C113 C114 C115 N12 1(3)
N22 C211 C212 C213 0(3)
C211 C212 C213 C214 -5(4)
C212 C213 C214 C215 6(4)
C213 C214 C215 N22 -1(3)
N32 C311 C312 C313 1(3)
C311 C312 C313 C314 -1(3)
C312 C313 C314 C315 1(4)
C313 C314 C315 N32 0(4)
N42 C411 C412 C413 -1(3)
C411 C412 C413 C414 0(3)
C412 C413 C414 C415 -1(3)
C413 C414 C415 N42 2(3)
C112 C111 N12 C115 1(3)
C112 C111 N12 Ta1 -175.7(14)
C114 C115 N12 C111 -2(3)
C114 C115 N12 Ta1 174.8(13)
C212 C211 N22 C215 4(3)
C212 C211 N22 Ta2 179.0(17)
C214 C215 N22 C211 -4(3)
C214 C215 N22 Ta2 -178.1(14)
C312 C311 N32 C315 -1(3)
C312 C311 N32 Ta3 173.6(15)
C314 C315 N32 C311 0(3)
C314 C315 N32 Ta3 -174.2(18)
C414 C415 N42 C411 -3(3)
C414 C415 N42 Ta4 179.2(14)
C412 C411 N42 C415 2(3)
C412 C411 N42 Ta4 -179.7(14)
